data_1502533
loop_
_publ_author_name
'Cheng, Dao-Juan'
'Wu, Hai-Bian'
'Tian, Shi-Kai'

_publ_section_title
;
 Catalytic asymmetric Pictet-Spengler-type reaction for the synthesis of
 optically active indolo[3,4-cd][1]benzazepines.
;
_journal_issue 20
_journal_name_full 'Organic letters'
_journal_page_first 5636
_journal_page_last 5639
_journal_paper_doi 10.1021/ol202361t
_journal_volume 13
_journal_year 2011
_chemical_absolute_configuration ad
_chemical_formula_sum 'C29 H25 Br N2'
_chemical_formula_weight 481.42
_chemical_name_systematic
;
 ?
;
_space_group_IT_number 19
_symmetry_cell_setting orthorhombic
_symmetry_space_group_name_Hall 'P 2ac 2ab'
_symmetry_space_group_name_H-M 'P 21 21 21'
_atom_sites_solution_hydrogens geom
_atom_sites_solution_primary direct
_atom_sites_solution_secondary difmap
_audit_creation_method SHELXL-97
_cell_angle_alpha 90.00
_cell_angle_beta 90.00
_cell_angle_gamma 90.00
_cell_formula_units_Z 4
_cell_length_a 8.6310(11)
_cell_length_b 12.0157(14)
_cell_length_c 22.767(3)
_cell_measurement_reflns_used 13299
_cell_measurement_temperature 291(2)
_cell_measurement_theta_max 29.0859
_cell_measurement_theta_min 3.0389
_cell_volume 2361.1(5)
_computing_cell_refinement 'CrysAlisPro (Oxford Diffraction Ltd.)'
_computing_data_collection 'CrysAlisPro (Oxford Diffraction Ltd.)'
_computing_data_reduction 'CrysAlisPro (Oxford Diffraction Ltd.)'
_computing_molecular_graphics 'Ortep-3 (L. J. Farrugia, 2001)'
_computing_publication_material SHELXL-97
_computing_structure_refinement 'SHELXL-97 (Sheldrick, 1997)'
_computing_structure_solution 'SHELXS-97 (Sheldrick, 1997)'
_diffrn_ambient_temperature 291(2)
_diffrn_detector_area_resol_mean 15.9149
_diffrn_measured_fraction_theta_full 0.998
_diffrn_measured_fraction_theta_max 0.998
_diffrn_measurement_device_type 'Gemini S Ultra, Oxford Diffraction'
_diffrn_measurement_method '\w scans'
_diffrn_radiation_monochromator graphite
_diffrn_radiation_source 'Enhance (Mo) X-ray Source'
_diffrn_radiation_type MoK\a
_diffrn_radiation_wavelength 0.71073
_diffrn_reflns_av_R_equivalents 0.0411
_diffrn_reflns_av_sigmaI/netI 0.0238
_diffrn_reflns_limit_h_max 10
_diffrn_reflns_limit_h_min -10
_diffrn_reflns_limit_k_max 15
_diffrn_reflns_limit_k_min -15
_diffrn_reflns_limit_l_max 28
_diffrn_reflns_limit_l_min -28
_diffrn_reflns_number 41157
_diffrn_reflns_theta_full 26.37
_diffrn_reflns_theta_max 26.37
_diffrn_reflns_theta_min 3.04
_exptl_absorpt_coefficient_mu 1.760
_exptl_absorpt_correction_T_max 0.5943
_exptl_absorpt_correction_T_min 0.5048
_exptl_absorpt_correction_type multi-scan
_exptl_absorpt_process_details
;
CrysAlisPro, Oxford Diffraction Ltd.,
Version 1.171.34.44 (release 25-10-2010 CrysAlis171 .NET)
(compiled Oct 25 2010,18:11:34)
Empirical absorption correction using spherical harmonics,
 implemented in SCALE3 ABSPACK scaling algorithm.
;
_exptl_crystal_colour colorless
_exptl_crystal_density_diffrn 1.354
_exptl_crystal_density_method 'not measured'
_exptl_crystal_description block
_exptl_crystal_F_000 992
_exptl_crystal_size_max 0.45
_exptl_crystal_size_mid 0.36
_exptl_crystal_size_min 0.33
_refine_diff_density_max 0.404
_refine_diff_density_min -0.533
_refine_diff_density_rms 0.055
_refine_ls_abs_structure_details 'Flack H D (1983), Acta Cryst. A39, 876-881'
_refine_ls_abs_structure_Flack 0.014(10)
_refine_ls_extinction_method none
_refine_ls_goodness_of_fit_ref 1.054
_refine_ls_hydrogen_treatment mixed
_refine_ls_matrix_type full
_refine_ls_number_parameters 297
_refine_ls_number_reflns 4819
_refine_ls_number_restraints 24
_refine_ls_restrained_S_all 1.094
_refine_ls_R_factor_all 0.0578
_refine_ls_R_factor_gt 0.0444
_refine_ls_shift/su_max 0.000
_refine_ls_shift/su_mean 0.000
_refine_ls_structure_factor_coef Fsqd
_refine_ls_weighting_details 'calc w=1/[\s^2^(Fo^2^)+(0.0583P)^2^+1.0656P] where P=(Fo^2^+2Fc^2^)/3'
_refine_ls_weighting_scheme calc
_refine_ls_wR_factor_gt 0.1074
_refine_ls_wR_factor_ref 0.1152
_reflns_number_gt 4021
_reflns_number_total 4819
_reflns_threshold_expression >2sigma(I)
_cod_data_source_file ol202361t_si_002.cif
_cod_data_source_block 110713
_cod_database_code 1502533

loop_
_symmetry_equiv_pos_as_xyz
'x, y, z'
'-x+1/2, -y, z+1/2'
'x+1/2, -y+1/2, -z'
'-x, y+1/2, -z+1/2'

loop_
_atom_site_label
_atom_site_type_symbol
_atom_site_fract_x
_atom_site_fract_y
_atom_site_fract_z
_atom_site_U_iso_or_equiv
_atom_site_adp_type
_atom_site_occupancy
_atom_site_symmetry_multiplicity
_atom_site_calc_flag
_atom_site_refinement_flags
Br1 Br 0.28930(7) 0.18531(4) -0.10423(2) 0.07911(19) Uani 1 1 d .
N1 N 0.5277(3) 0.5655(2) 0.09652(12) 0.0357(6) Uani 1 1 d D
C19 C 0.3087(4) 0.3030(3) -0.04898(14) 0.0464(8) Uani 1 1 d .
C12 C 0.3874(4) 0.7815(2) 0.07241(13) 0.0334(6) Uani 1 1 d .
C4 C 0.5559(4) 0.6140(3) 0.15308(14) 0.0378(7) Uani 1 1 d .
C15 C 0.3610(3) 0.5649(3) 0.07697(14) 0.0355(7) Uani 1 1 d .
H15 H 0.2942 0.5501 0.1109 0.043 Uiso 1 1 calc R
C16 C 0.3402(4) 0.4731(3) 0.03223(14) 0.0365(7) Uani 1 1 d .
C21 C 0.4249(4) 0.4738(3) -0.02004(15) 0.0447(8) Uani 1 1 d .
H21 H 0.4926 0.5322 -0.0277 0.054 Uiso 1 1 calc R
C17 C 0.2384(4) 0.3864(3) 0.04221(15) 0.0476(8) Uani 1 1 d .
H17 H 0.1796 0.3855 0.0764 0.057 Uiso 1 1 calc R
N2 N 0.2313(3) 0.8140(2) -0.00544(12) 0.0464(6) Uani 1 1 d D
C14 C 0.2317(4) 0.7011(3) 0.00580(14) 0.0431(7) Uani 1 1 d .
H14 H 0.1768 0.6483 -0.0156 0.052 Uiso 1 1 calc R
C3 C 0.5426(4) 0.7289(3) 0.16354(14) 0.0399(7) Uani 1 1 d .
C5 C 0.6064(4) 0.5447(3) 0.19874(15) 0.0478(8) Uani 1 1 d .
H5 H 0.6114 0.4683 0.1925 0.057 Uiso 1 1 calc R
C13 C 0.3239(3) 0.6780(3) 0.05265(13) 0.0354(6) Uani 1 1 d .
C10 C 0.3712(5) 0.9758(3) 0.03903(16) 0.0499(9) Uani 1 1 d .
H10 H 0.3319 1.0294 0.0136 0.060 Uiso 1 1 calc R
C7 C 0.4878(3) 0.8109(3) 0.11877(13) 0.0365(7) Uani 1 1 d .
C9 C 0.4741(5) 1.0029(3) 0.08294(17) 0.0538(9) Uani 1 1 d .
H9 H 0.5068 1.0763 0.0866 0.065 Uiso 1 1 calc R
C1 C 0.6400(5) 0.6988(4) 0.26383(15) 0.0596(10) Uani 1 1 d U
C8 C 0.5311(4) 0.9229(3) 0.12243(16) 0.0481(8) Uani 1 1 d .
H8 H 0.5995 0.9449 0.1518 0.058 Uiso 1 1 calc R
C20 C 0.4095(4) 0.3890(3) -0.06044(16) 0.0473(8) Uani 1 1 d .
H20 H 0.4667 0.3899 -0.0951 0.057 Uiso 1 1 calc R
C2 C 0.5839(4) 0.7675(3) 0.21959(15) 0.0491(8) Uani 1 1 d .
H2A H 0.5733 0.8431 0.2275 0.059 Uiso 1 1 calc R
C11 C 0.3287(4) 0.8648(3) 0.03453(15) 0.0417(8) Uani 1 1 d .
C18 C 0.2227(5) 0.3002(3) 0.00173(16) 0.0545(9) Uani 1 1 d .
H18 H 0.1549 0.2416 0.0090 0.065 Uiso 1 1 calc R
C6 C 0.6487(5) 0.5867(4) 0.25261(16) 0.0570(10) Uani 1 1 d .
H6 H 0.6835 0.5386 0.2818 0.068 Uiso 1 1 calc R
C22 C 0.6873(7) 0.7490(4) 0.3227(2) 0.0773(12) Uani 1 1 d U
H22A H 0.5971 0.7586 0.3468 0.116 Uiso 1 1 calc R
H22C H 0.7355 0.8199 0.3162 0.116 Uiso 1 1 calc R
H22B H 0.7590 0.7001 0.3420 0.116 Uiso 1 1 calc R
C28 C 0.1492(8) 0.7292(7) 0.2181(3) 0.108(2) Uani 1 1 d .
H28 H 0.1891 0.7996 0.2259 0.129 Uiso 1 1 calc R
C26 C 0.1396(8) 0.5344(8) 0.2418(3) 0.115(2) Uani 1 1 d .
H26 H 0.1683 0.4735 0.2646 0.139 Uiso 1 1 calc R
C29 C -0.0027(9) 0.8029(7) 0.1364(3) 0.1233(19) Uani 1 1 d U
H29A H 0.0109 0.7822 0.0960 0.185 Uiso 1 1 calc R
H29C H 0.0581 0.8679 0.1447 0.185 Uiso 1 1 calc R
H29B H -0.1101 0.8187 0.1436 0.185 Uiso 1 1 calc R
C25 C 0.0366(8) 0.5227(7) 0.1946(4) 0.120(2) Uani 1 1 d .
H25 H -0.0036 0.4529 0.1856 0.144 Uiso 1 1 calc R
C27 C 0.1950(10) 0.6362(8) 0.2531(4) 0.125(3) Uani 1 1 d .
H27 H 0.2641 0.6465 0.2839 0.150 Uiso 1 1 calc R
C24 C -0.0044(7) 0.6109(6) 0.1623(3) 0.0990(16) Uani 1 1 d U
H24 H -0.0713 0.5999 0.1308 0.119 Uiso 1 1 calc R
C23 C 0.0459(8) 0.7142(6) 0.1731(3) 0.0990(16) Uani 1 1 d U
H1 H 0.572(7) 0.501(3) 0.103(3) 0.119 Uiso 1 1 d D
H2 H 0.176(6) 0.848(5) -0.033(2) 0.119 Uiso 1 1 d D

loop_
_atom_site_aniso_label
_atom_site_aniso_U_11
_atom_site_aniso_U_22
_atom_site_aniso_U_33
_atom_site_aniso_U_23
_atom_site_aniso_U_13
_atom_site_aniso_U_12
Br1 0.1173(4) 0.0504(2) 0.0696(3) -0.0192(2) -0.0061(3) -0.0211(2)
N1 0.0369(13) 0.0354(13) 0.0347(14) -0.0026(11) -0.0016(11) 0.0039(10)
C19 0.060(2) 0.0324(16) 0.0472(18) -0.0035(14) -0.0151(17) -0.0037(16)
C12 0.0337(15) 0.0324(15) 0.0340(15) -0.0007(12) 0.0069(12) 0.0042(12)
C4 0.0348(16) 0.0460(18) 0.0324(16) 0.0031(13) 0.0002(13) -0.0013(14)
C15 0.0325(15) 0.0394(17) 0.0346(15) -0.0001(13) 0.0029(12) -0.0039(13)
C16 0.0365(16) 0.0337(16) 0.0394(17) 0.0023(13) -0.0027(13) 0.0015(13)
C21 0.0494(19) 0.0404(18) 0.0442(18) -0.0023(15) 0.0059(15) -0.0114(15)
C17 0.050(2) 0.0474(19) 0.0453(18) 0.0092(14) 0.0008(15) -0.0111(16)
N2 0.0487(15) 0.0455(15) 0.0452(15) 0.0019(13) -0.0117(12) 0.0075(14)
C14 0.0397(16) 0.0455(18) 0.0439(17) -0.0054(14) -0.0058(14) 0.0050(15)
C3 0.0351(16) 0.0498(19) 0.0347(17) -0.0011(14) 0.0012(13) -0.0014(14)
C5 0.0478(19) 0.055(2) 0.0405(18) 0.0039(16) -0.0032(16) 0.0047(16)
C13 0.0334(15) 0.0378(15) 0.0351(15) -0.0026(13) 0.0009(12) 0.0016(14)
C10 0.059(2) 0.0393(18) 0.051(2) 0.0053(16) 0.0046(18) 0.0092(16)
C7 0.0361(15) 0.0402(16) 0.0332(16) -0.0035(14) 0.0031(12) 0.0003(14)
C9 0.069(2) 0.0327(17) 0.060(2) -0.0015(16) 0.011(2) -0.0040(17)
C1 0.065(2) 0.075(3) 0.0380(17) 0.0026(18) -0.0045(16) -0.007(2)
C8 0.051(2) 0.0441(19) 0.049(2) -0.0091(15) -0.0001(16) -0.0044(16)
C20 0.056(2) 0.0455(19) 0.0408(18) -0.0053(15) 0.0031(16) -0.0054(17)
C2 0.054(2) 0.054(2) 0.0387(18) -0.0072(16) -0.0013(16) -0.0079(17)
C11 0.0445(19) 0.0392(17) 0.0415(18) 0.0017(13) 0.0059(14) 0.0092(14)
C18 0.066(2) 0.0414(18) 0.057(2) 0.0059(16) -0.0039(18) -0.0198(18)
C6 0.063(2) 0.070(3) 0.0374(19) 0.0103(18) -0.0076(17) 0.005(2)
C22 0.088(2) 0.084(2) 0.0598(16) -0.0049(15) -0.0127(16) -0.0075(17)
C28 0.093(4) 0.141(6) 0.089(4) -0.025(4) 0.008(4) -0.002(4)
C26 0.097(5) 0.132(6) 0.117(5) 0.018(5) 0.020(4) 0.009(5)
C29 0.122(3) 0.127(2) 0.121(3) 0.0111(18) 0.0085(19) 0.0122(19)
C25 0.077(4) 0.140(7) 0.142(7) -0.023(6) 0.010(4) -0.012(4)
C27 0.106(5) 0.162(8) 0.108(5) -0.034(5) -0.004(4) -0.013(5)
C24 0.071(3) 0.122(3) 0.104(5) -0.010(3) 0.020(3) -0.008(3)
C23 0.092(2) 0.106(2) 0.099(2) -0.0012(17) 0.0127(18) 0.0068(17)

loop_
_atom_type_symbol
_atom_type_description
_atom_type_scat_dispersion_real
_atom_type_scat_dispersion_imag
_atom_type_scat_source
C C 0.0033 0.0016 'International Tables Vol C Tables 4.2.6.8 and 6.1.1.4'
H H 0.0000 0.0000 'International Tables Vol C Tables 4.2.6.8 and 6.1.1.4'
N N 0.0061 0.0033 'International Tables Vol C Tables 4.2.6.8 and 6.1.1.4'
Br Br -0.2901 2.4595 'International Tables Vol C Tables 4.2.6.8 and 6.1.1.4'

loop_
_geom_angle_atom_site_label_1
_geom_angle_atom_site_label_2
_geom_angle_atom_site_label_3
_geom_angle
C4 N1 C15 115.5(2)
C4 N1 H1 97(4)
C15 N1 H1 117(4)
C18 C19 C20 121.3(3)
C18 C19 Br1 119.4(3)
C20 C19 Br1 119.3(3)
C7 C12 C11 119.9(3)
C7 C12 C13 133.5(3)
C11 C12 C13 106.6(3)
C5 C4 C3 118.9(3)
C5 C4 N1 118.5(3)
C3 C4 N1 122.5(3)
C13 C15 N1 107.9(2)
C13 C15 C16 112.7(3)
N1 C15 C16 108.4(2)
C13 C15 H15 109.2
N1 C15 H15 109.2
C16 C15 H15 109.2
C17 C16 C21 118.5(3)
C17 C16 C15 121.0(3)
C21 C16 C15 120.5(3)
C20 C21 C16 120.9(3)
C20 C21 H21 119.5
C16 C21 H21 119.5
C16 C17 C18 120.9(3)
C16 C17 H17 119.5
C18 C17 H17 119.5
C14 N2 C11 108.1(3)
C14 N2 H2 126(4)
C11 N2 H2 126(4)
C13 C14 N2 110.3(3)
C13 C14 H14 124.8
N2 C14 H14 124.8
C2 C3 C4 117.2(3)
C2 C3 C7 118.9(3)
C4 C3 C7 123.9(3)
C6 C5 C4 121.7(4)
C6 C5 H5 119.1
C4 C5 H5 119.1
C14 C13 C12 107.1(3)
C14 C13 C15 126.8(3)
C12 C13 C15 126.0(3)
C9 C10 C11 116.9(3)
C9 C10 H10 121.6
C11 C10 H10 121.6
C8 C7 C12 116.7(3)
C8 C7 C3 120.6(3)
C12 C7 C3 122.6(3)
C10 C9 C8 121.9(3)
C10 C9 H9 119.1
C8 C9 H9 119.1
C6 C1 C2 117.9(3)
C6 C1 C22 122.5(4)
C2 C1 C22 119.6(4)
C7 C8 C9 121.8(3)
C7 C8 H8 119.1
C9 C8 H8 119.1
C19 C20 C21 119.3(3)
C19 C20 H20 120.4
C21 C20 H20 120.4
C1 C2 C3 123.4(4)
C1 C2 H2A 118.3
C3 C2 H2A 118.3
N2 C11 C10 129.4(3)
N2 C11 C12 107.9(3)
C10 C11 C12 122.7(3)
C19 C18 C17 119.1(3)
C19 C18 H18 120.5
C17 C18 H18 120.5
C1 C6 C5 120.8(4)
C1 C6 H6 119.6
C5 C6 H6 119.6
C1 C22 H22A 109.5
C1 C22 H22C 109.5
H22A C22 H22C 109.5
C1 C22 H22B 109.5
H22A C22 H22B 109.5
H22C C22 H22B 109.5
C23 C28 C27 119.6(7)
C23 C28 H28 120.2
C27 C28 H28 120.2
C27 C26 C25 117.7(8)
C27 C26 H26 121.2
C25 C26 H26 121.2
C23 C29 H29A 109.5
C23 C29 H29C 109.5
H29A C29 H29C 109.5
C23 C29 H29B 109.5
H29A C29 H29B 109.5
H29C C29 H29B 109.5
C24 C25 C26 120.7(8)
C24 C25 H25 119.7
C26 C25 H25 119.7
C26 C27 C28 120.7(8)
C26 C27 H27 119.6
C28 C27 H27 119.6
C25 C24 C23 123.3(7)
C25 C24 H24 118.4
C23 C24 H24 118.4
C24 C23 C28 118.0(7)
C24 C23 C29 119.6(7)
C28 C23 C29 122.3(8)

loop_
_geom_bond_atom_site_label_1
_geom_bond_atom_site_label_2
_geom_bond_distance
Br1 C19 1.900(3)
N1 C4 1.435(4)
N1 C15 1.506(4)
N1 H1 0.88(2)
C19 C18 1.373(5)
C19 C20 1.376(5)
C12 C7 1.410(4)
C12 C11 1.415(4)
C12 C13 1.432(4)
C4 C5 1.401(5)
C4 C3 1.405(5)
C15 C13 1.502(4)
C15 C16 1.512(4)
C15 H15 0.9800
C16 C17 1.382(5)
C16 C21 1.396(5)
C21 C20 1.379(5)
C21 H21 0.9300
C17 C18 1.393(5)
C17 H17 0.9300
N2 C14 1.381(4)
N2 C11 1.381(5)
N2 H2 0.89(2)
C14 C13 1.359(4)
C14 H14 0.9300
C3 C2 1.404(5)
C3 C7 1.494(5)
C5 C6 1.375(5)
C5 H5 0.9300
C10 C9 1.376(6)
C10 C11 1.387(5)
C10 H10 0.9300
C7 C8 1.399(5)
C9 C8 1.406(5)
C9 H9 0.9300
C1 C6 1.372(6)
C1 C2 1.390(6)
C1 C22 1.525(6)
C8 H8 0.9300
C20 H20 0.9300
C2 H2A 0.9300
C18 H18 0.9300
C6 H6 0.9300
C22 H22A 0.9600
C22 H22C 0.9600
C22 H22B 0.9600
C28 C23 1.371(9)
C28 C27 1.427(11)
C28 H28 0.9300
C26 C27 1.339(10)
C26 C25 1.402(10)
C26 H26 0.9300
C29 C23 1.418(9)
C29 H29A 0.9600
C29 H29C 0.9600
C29 H29B 0.9600
C25 C24 1.337(10)
C25 H25 0.9300
C27 H27 0.9300
C24 C23 1.338(9)
C24 H24 0.9300

loop_
_geom_torsion_atom_site_label_1
_geom_torsion_atom_site_label_2
_geom_torsion_atom_site_label_3
_geom_torsion_atom_site_label_4
_geom_torsion
C15 N1 C4 C5 112.8(3)
C15 N1 C4 C3 -70.5(4)
C4 N1 C15 C13 81.1(3)
C4 N1 C15 C16 -156.5(3)
C13 C15 C16 C17 -121.1(3)
N1 C15 C16 C17 119.4(3)
C13 C15 C16 C21 59.4(4)
N1 C15 C16 C21 -60.0(4)
C17 C16 C21 C20 -1.1(5)
C15 C16 C21 C20 178.4(3)
C21 C16 C17 C18 1.3(5)
C15 C16 C17 C18 -178.1(3)
C11 N2 C14 C13 1.4(4)
C5 C4 C3 C2 1.1(5)
N1 C4 C3 C2 -175.5(3)
C5 C4 C3 C7 -179.0(3)
N1 C4 C3 C7 4.3(5)
C3 C4 C5 C6 -2.5(5)
N1 C4 C5 C6 174.2(3)
N2 C14 C13 C12 -0.5(4)
N2 C14 C13 C15 -176.9(3)
C7 C12 C13 C14 179.2(3)
C11 C12 C13 C14 -0.5(3)
C7 C12 C13 C15 -4.4(5)
C11 C12 C13 C15 175.9(3)
N1 C15 C13 C14 142.6(3)
C16 C15 C13 C14 22.9(4)
N1 C15 C13 C12 -33.1(4)
C16 C15 C13 C12 -152.8(3)
C11 C12 C7 C8 -3.6(4)
C13 C12 C7 C8 176.8(3)
C11 C12 C7 C3 174.4(3)
C13 C12 C7 C3 -5.3(5)
C2 C3 C7 C8 24.6(4)
C4 C3 C7 C8 -155.3(3)
C2 C3 C7 C12 -153.3(3)
C4 C3 C7 C12 26.9(5)
C11 C10 C9 C8 -1.5(6)
C12 C7 C8 C9 1.8(5)
C3 C7 C8 C9 -176.2(3)
C10 C9 C8 C7 0.8(6)
C18 C19 C20 C21 0.3(6)
Br1 C19 C20 C21 -179.3(3)
C16 C21 C20 C19 0.3(5)
C6 C1 C2 C3 -2.9(6)
C22 C1 C2 C3 177.9(4)
C4 C3 C2 C1 1.6(5)
C7 C3 C2 C1 -178.3(3)
C14 N2 C11 C10 176.8(4)
C14 N2 C11 C12 -1.6(4)
C9 C10 C11 N2 -178.6(3)
C9 C10 C11 C12 -0.4(5)
C7 C12 C11 N2 -178.4(3)
C13 C12 C11 N2 1.3(3)
C7 C12 C11 C10 3.0(5)
C13 C12 C11 C10 -177.2(3)
C20 C19 C18 C17 0.0(6)
Br1 C19 C18 C17 179.5(3)
C16 C17 C18 C19 -0.8(5)
C2 C1 C6 C5 1.5(6)
C22 C1 C6 C5 -179.3(4)
C4 C5 C6 C1 1.2(6)
C27 C26 C25 C24 -0.2(10)
C25 C26 C27 C28 0.4(11)
C23 C28 C27 C26 0.8(11)
C26 C25 C24 C23 -1.3(11)
C25 C24 C23 C28 2.5(10)
C25 C24 C23 C29 179.6(6)
C27 C28 C23 C24 -2.2(10)
C27 C28 C23 C29 -179.2(6)
